data_7123749
loop_
_publ_author_name
'Deegan, Meaghan M.'
'Peters, Jonas C.'

_publ_section_title
;
 O-Functionalization of a Cobalt Carbonyl Generates a Terminal Cobalt
 Carbyne
;
_journal_name_full 'Chemical Communications'
_journal_paper_doi 10.1039/C9CC04032C
_journal_year 2019
_chemical_formula_moiety 'C30 H41 Br Co P3'
_chemical_formula_sum 'C30 H41 Br Co P3'
_chemical_formula_weight 633.38
_chemical_name_systematic P2PCoBr
_space_group_crystal_system triclinic
_space_group_IT_number 2
_space_group_name_Hall '-P 1'
_space_group_name_H-M_alt 'P -1'
_symmetry_space_group_name_Hall '-P 1'
_symmetry_space_group_name_H-M 'P -1'
_atom_sites_solution_hydrogens geom
_atom_sites_solution_primary dual
_audit_creation_date 2018-05-29
_audit_creation_method
;
Olex2 1.2
(compiled 2018.04.26 svn.r3504 for OlexSys, GUI svn.r5492)
;
_audit_update_record
;
2019-05-24 deposited with the CCDC.    2019-07-01 downloaded from the CCDC.
;
_cell_angle_alpha 100.843(2)
_cell_angle_beta 96.323(2)
_cell_angle_gamma 102.954(2)
_cell_formula_units_Z 2
_cell_length_a 9.4625(5)
_cell_length_b 9.5168(5)
_cell_length_c 17.7628(10)
_cell_measurement_reflns_used 9582
_cell_measurement_temperature 100(2)
_cell_measurement_theta_max 27.48
_cell_measurement_theta_min 2.69
_cell_volume 1511.54(14)
_computing_cell_refinement 'SAINT v8.37A (Bruker, 2015)'
_computing_data_reduction 'SAINT v8.37A (Bruker, 2015)'
_computing_molecular_graphics 'Olex2 (Dolomanov et al., 2009)'
_computing_publication_material 'Olex2 (Dolomanov et al., 2009)'
_computing_structure_refinement 'XL (Sheldrick, 2008)'
_computing_structure_solution 'XT (Sheldrick, 2015)'
_diffrn_ambient_temperature 99.99
_diffrn_measured_fraction_theta_full 0.998
_diffrn_measured_fraction_theta_max 0.998
_diffrn_measurement_device_type 'Bruker APEX-II CCD'
_diffrn_measurement_method '\f and \w scans'
_diffrn_radiation_type MoK\a
_diffrn_radiation_wavelength 0.71073
_diffrn_reflns_av_R_equivalents 0.0312
_diffrn_reflns_av_unetI/netI 0.0099
_diffrn_reflns_Laue_measured_fraction_full 0.998
_diffrn_reflns_Laue_measured_fraction_max 0.998
_diffrn_reflns_limit_h_max 12
_diffrn_reflns_limit_h_min -12
_diffrn_reflns_limit_k_max 12
_diffrn_reflns_limit_k_min -12
_diffrn_reflns_limit_l_max 23
_diffrn_reflns_limit_l_min -23
_diffrn_reflns_number 104517
_diffrn_reflns_point_group_measured_fraction_full 0.998
_diffrn_reflns_point_group_measured_fraction_max 0.998
_diffrn_reflns_theta_full 25.242
_diffrn_reflns_theta_max 27.494
_diffrn_reflns_theta_min 2.747
_diffrn_standards_number 0
_exptl_absorpt_coefficient_mu 2.066
_exptl_absorpt_correction_T_max 0.7456
_exptl_absorpt_correction_T_min 0.6663
_exptl_absorpt_correction_type multi-scan
_exptl_absorpt_process_details
'SADABS-2016/2 (Bruker,2016/2) was used for absorption correction. wR2(int) was 0.0525 before and 0.0373 after correction. The Ratio of minimum to maximum transmission is 0.8936. The \l/2 correction factor is Not present.'
_exptl_crystal_colour red
_exptl_crystal_colour_primary red
_exptl_crystal_density_diffrn 1.392
_exptl_crystal_description block
_exptl_crystal_F_000 656
_exptl_crystal_size_max 0.23
_exptl_crystal_size_mid 0.15
_exptl_crystal_size_min 0.14
_refine_diff_density_max 0.347
_refine_diff_density_min -0.211
_refine_diff_density_rms 0.042
_refine_ls_extinction_method none
_refine_ls_goodness_of_fit_ref 1.064
_refine_ls_hydrogen_treatment constr
_refine_ls_matrix_type full
_refine_ls_number_parameters 324
_refine_ls_number_reflns 6931
_refine_ls_number_restraints 0
_refine_ls_restrained_S_all 1.064
_refine_ls_R_factor_all 0.0172
_refine_ls_R_factor_gt 0.0164
_refine_ls_shift/su_max 0.002
_refine_ls_shift/su_mean 0.000
_refine_ls_structure_factor_coef Fsqd
_refine_ls_weighting_details 'w=1/[\s^2^(Fo^2^)+(0.0190P)^2^+0.7180P] where P=(Fo^2^+2Fc^2^)/3'
_refine_ls_weighting_scheme calc
_refine_ls_wR_factor_gt 0.0423
_refine_ls_wR_factor_ref 0.0426
_reflns_Friedel_coverage 0.000
_reflns_number_gt 6696
_reflns_number_total 6931
_reflns_threshold_expression 'I > 2\s(I)'
_cod_data_source_file c9cc04032c2.cif
_cod_data_source_block full
_cod_database_code 7123749
_shelx_shelxl_version_number 2014/7
_shelx_space_group_comment
;
The symmetry employed for this shelxl refinement is uniquely defined
by the following loop, which should always be used as a source of
symmetry information in preference to the above space-group names.
They are only intended as comments.
;
_shelx_estimated_absorpt_t_max 0.761
_shelx_estimated_absorpt_t_min 0.648
_olex2_refinement_description
;
1. Fixed Uiso
 At 1.2 times of:
  All C(H) groups
 At 1.5 times of:
  All C(H,H,H) groups
2.a Ternary CH refined with riding coordinates:
 C28(H28), C25(H25), C16(H16), C13(H13)
2.b Aromatic/amide H refined with riding coordinates:
 C21(H21), C2(H2), C24(H24), C22(H22), C23(H23), C6(H6), C12(H12), C3(H3),
 C11(H11), C4(H4), C5(H5), C10(H10), C9(H9)
2.c Idealised Me refined as rotating group:
 C29(H29A,H29B,H29C), C30(H30A,H30B,H30C), C17(H17A,H17B,H17C), C14(H14A,H14B,
 H14C), C18(H18A,H18B,H18C), C26(H26A,H26B,H26C), C27(H27A,H27B,H27C), C15(H15A,
 H15B,H15C)
;
_olex2_submission_special_instructions 'No special instructions were received'

loop_
_space_group_symop_operation_xyz
'x, y, z'
'-x, -y, -z'

loop_
_atom_site_label
_atom_site_type_symbol
_atom_site_fract_x
_atom_site_fract_y
_atom_site_fract_z
_atom_site_U_iso_or_equiv
_atom_site_adp_type
_atom_site_occupancy
_atom_site_site_symmetry_order
_atom_site_calc_flag
_atom_site_refinement_flags_posn
Br1 Br 0.10487(2) 0.74926(2) 0.17666(2) 0.01617(3) Uani 1 1 d .
Co1 Co 0.26554(2) 0.60662(2) 0.20959(2) 0.01002(4) Uani 1 1 d .
P1 P 0.36636(3) 0.59007(3) 0.32393(2) 0.01023(5) Uani 1 1 d .
P3 P 0.14502(3) 0.36588(3) 0.19204(2) 0.01156(6) Uani 1 1 d .
P2 P 0.49455(3) 0.66056(3) 0.18113(2) 0.01124(6) Uani 1 1 d .
C21 C 0.20825(13) 0.14164(12) 0.26710(7) 0.0162(2) Uani 1 1 d .
H21 H 0.1369 0.0721 0.2279 0.019 Uiso 1 1 calc R
C28 C 0.09982(13) 0.21550(13) 0.10313(7) 0.0176(2) Uani 1 1 d .
H28 H 0.0374 0.1253 0.1152 0.021 Uiso 1 1 calc R
C20 C 0.23588(12) 0.29203(12) 0.26676(6) 0.0124(2) Uani 1 1 d .
C2 C 0.34350(13) 0.82261(13) 0.43754(7) 0.0175(2) Uani 1 1 d .
H2 H 0.3952 0.8813 0.4067 0.021 Uiso 1 1 calc R
C1 C 0.31871(12) 0.66862(12) 0.41737(6) 0.0131(2) Uani 1 1 d .
C19 C 0.34115(12) 0.39406(12) 0.32555(6) 0.0124(2) Uani 1 1 d .
C29 C 0.23615(15) 0.17650(14) 0.07524(7) 0.0226(3) Uani 1 1 d .
H29A H 0.3004 0.2645 0.0648 0.034 Uiso 1 1 calc GR
H29B H 0.2065 0.0989 0.0276 0.034 Uiso 1 1 calc GR
H29C H 0.2890 0.1412 0.1154 0.034 Uiso 1 1 calc GR
C24 C 0.41874(13) 0.34371(13) 0.38183(7) 0.0169(2) Uani 1 1 d .
H24 H 0.4914 0.4123 0.4208 0.020 Uiso 1 1 calc R
C22 C 0.28420(14) 0.09300(13) 0.32430(7) 0.0188(2) Uani 1 1 d .
H22 H 0.2635 -0.0093 0.3245 0.023 Uiso 1 1 calc R
C7 C 0.56554(12) 0.66887(12) 0.33798(6) 0.0128(2) Uani 1 1 d .
C25 C -0.04088(12) 0.35883(13) 0.21949(7) 0.0162(2) Uani 1 1 d .
H25 H -0.0951 0.3997 0.1808 0.019 Uiso 1 1 calc R
C23 C 0.39029(14) 0.19349(13) 0.38126(7) 0.0195(2) Uani 1 1 d .
H23 H 0.4434 0.1598 0.4198 0.023 Uiso 1 1 calc R
C6 C 0.24405(14) 0.58526(14) 0.46411(7) 0.0186(2) Uani 1 1 d .
H6 H 0.2271 0.4807 0.4518 0.022 Uiso 1 1 calc R
C12 C 0.65853(13) 0.69673(13) 0.40898(7) 0.0165(2) Uani 1 1 d .
H12 H 0.6195 0.6708 0.4530 0.020 Uiso 1 1 calc R
C3 C 0.29371(15) 0.89070(14) 0.50188(7) 0.0236(3) Uani 1 1 d .
H3 H 0.3113 0.9953 0.5148 0.028 Uiso 1 1 calc R
C16 C 0.56535(12) 0.52024(12) 0.11861(6) 0.0143(2) Uani 1 1 d .
H16 H 0.4879 0.4737 0.0720 0.017 Uiso 1 1 calc R
C30 C 0.00956(16) 0.26253(16) 0.03962(7) 0.0268(3) Uani 1 1 d .
H30A H -0.0848 0.2713 0.0553 0.040 Uiso 1 1 calc GR
H30B H -0.0078 0.1882 -0.0090 0.040 Uiso 1 1 calc GR
H30C H 0.0636 0.3581 0.0320 0.040 Uiso 1 1 calc GR
C17 C 0.58024(13) 0.39802(13) 0.16181(7) 0.0181(2) Uani 1 1 d .
H17A H 0.6640 0.4356 0.2040 0.027 Uiso 1 1 calc GR
H17B H 0.5959 0.3136 0.1257 0.027 Uiso 1 1 calc GR
H17C H 0.4903 0.3667 0.1833 0.027 Uiso 1 1 calc GR
C14 C 0.45547(14) 0.80391(14) 0.06114(7) 0.0224(2) Uani 1 1 d .
H14A H 0.4779 0.7213 0.0267 0.034 Uiso 1 1 calc GR
H14B H 0.4820 0.8933 0.0406 0.034 Uiso 1 1 calc GR
H14C H 0.3502 0.7806 0.0641 0.034 Uiso 1 1 calc GR
C18 C 0.70798(13) 0.57646(14) 0.08835(7) 0.0201(2) Uani 1 1 d .
H18A H 0.6975 0.6553 0.0614 0.030 Uiso 1 1 calc GR
H18B H 0.7288 0.4950 0.0523 0.030 Uiso 1 1 calc GR
H18C H 0.7890 0.6151 0.1321 0.030 Uiso 1 1 calc GR
C11 C 0.80741(13) 0.76202(14) 0.41557(7) 0.0200(2) Uani 1 1 d .
H11 H 0.8702 0.7793 0.4637 0.024 Uiso 1 1 calc R
C4 C 0.21820(15) 0.80592(16) 0.54741(8) 0.0274(3) Uani 1 1 d .
H4 H 0.1832 0.8522 0.5912 0.033 Uiso 1 1 calc R
C13 C 0.54343(13) 0.82979(13) 0.14240(7) 0.0165(2) Uani 1 1 d .
H13 H 0.6506 0.8530 0.1389 0.020 Uiso 1 1 calc R
C26 C -0.13546(14) 0.20516(15) 0.21801(9) 0.0288(3) Uani 1 1 d .
H26A H -0.1556 0.1451 0.1650 0.043 Uiso 1 1 calc GR
H26B H -0.2283 0.2140 0.2356 0.043 Uiso 1 1 calc GR
H26C H -0.0831 0.1579 0.2525 0.043 Uiso 1 1 calc GR
C5 C 0.19412(15) 0.65388(16) 0.52869(7) 0.0254(3) Uani 1 1 d .
H5 H 0.1432 0.5958 0.5600 0.031 Uiso 1 1 calc R
C27 C -0.02920(13) 0.46015(15) 0.29873(7) 0.0214(2) Uani 1 1 d .
H27A H 0.0186 0.4209 0.3390 0.032 Uiso 1 1 calc GR
H27B H -0.1278 0.4652 0.3091 0.032 Uiso 1 1 calc GR
H27C H 0.0291 0.5594 0.2990 0.032 Uiso 1 1 calc GR
C15 C 0.51125(14) 0.95925(13) 0.19721(8) 0.0215(2) Uani 1 1 d .
H15A H 0.4068 0.9361 0.2020 0.032 Uiso 1 1 calc GR
H15B H 0.5357 1.0483 0.1763 0.032 Uiso 1 1 calc GR
H15C H 0.5706 0.9763 0.2484 0.032 Uiso 1 1 calc GR
C8 C 0.62324(12) 0.70735(12) 0.27302(6) 0.0135(2) Uani 1 1 d .
C10 C 0.86432(13) 0.80207(14) 0.35153(7) 0.0213(2) Uani 1 1 d .
H10 H 0.9660 0.8478 0.3561 0.026 Uiso 1 1 calc R
C9 C 0.77302(13) 0.77541(13) 0.28087(7) 0.0185(2) Uani 1 1 d .
H9 H 0.8126 0.8036 0.2375 0.022 Uiso 1 1 calc R

loop_
_atom_site_aniso_label
_atom_site_aniso_U_11
_atom_site_aniso_U_22
_atom_site_aniso_U_33
_atom_site_aniso_U_23
_atom_site_aniso_U_13
_atom_site_aniso_U_12
Br1 0.01186(6) 0.01441(6) 0.02306(6) 0.00615(4) 0.00019(4) 0.00455(4)
Co1 0.00888(7) 0.01157(7) 0.01042(7) 0.00423(5) 0.00166(5) 0.00261(5)
P1 0.01096(12) 0.01109(12) 0.00898(12) 0.00268(9) 0.00155(10) 0.00305(10)
P3 0.01071(12) 0.01259(13) 0.01133(13) 0.00443(10) 0.00048(10) 0.00194(10)
P2 0.00958(12) 0.01357(13) 0.01060(12) 0.00330(10) 0.00222(10) 0.00210(10)
C21 0.0188(6) 0.0140(5) 0.0153(5) 0.0031(4) 0.0011(4) 0.0038(4)
C28 0.0186(6) 0.0170(5) 0.0137(5) 0.0020(4) -0.0007(4) 0.0002(4)
C20 0.0124(5) 0.0147(5) 0.0116(5) 0.0046(4) 0.0029(4) 0.0050(4)
C2 0.0201(6) 0.0171(5) 0.0162(5) 0.0037(4) 0.0020(4) 0.0073(4)
C1 0.0137(5) 0.0167(5) 0.0099(5) 0.0029(4) 0.0010(4) 0.0062(4)
C19 0.0139(5) 0.0125(5) 0.0121(5) 0.0037(4) 0.0033(4) 0.0047(4)
C29 0.0254(6) 0.0225(6) 0.0168(6) -0.0009(5) 0.0036(5) 0.0043(5)
C24 0.0204(6) 0.0168(5) 0.0130(5) 0.0027(4) -0.0014(4) 0.0060(4)
C22 0.0266(6) 0.0136(5) 0.0181(6) 0.0054(4) 0.0026(5) 0.0080(5)
C7 0.0118(5) 0.0122(5) 0.0137(5) 0.0009(4) 0.0008(4) 0.0038(4)
C25 0.0105(5) 0.0192(5) 0.0200(6) 0.0089(4) 0.0020(4) 0.0025(4)
C23 0.0268(6) 0.0186(6) 0.0157(5) 0.0064(4) -0.0003(5) 0.0110(5)
C6 0.0210(6) 0.0202(6) 0.0153(5) 0.0051(4) 0.0046(4) 0.0050(5)
C12 0.0179(6) 0.0172(5) 0.0135(5) 0.0010(4) -0.0002(4) 0.0061(4)
C3 0.0276(7) 0.0218(6) 0.0213(6) -0.0020(5) 0.0021(5) 0.0124(5)
C16 0.0123(5) 0.0178(5) 0.0122(5) 0.0018(4) 0.0023(4) 0.0040(4)
C30 0.0271(7) 0.0331(7) 0.0167(6) 0.0048(5) -0.0055(5) 0.0049(6)
C17 0.0184(6) 0.0191(6) 0.0181(6) 0.0039(4) 0.0027(4) 0.0080(4)
C14 0.0245(6) 0.0255(6) 0.0204(6) 0.0121(5) 0.0050(5) 0.0065(5)
C18 0.0154(6) 0.0259(6) 0.0190(6) 0.0027(5) 0.0068(5) 0.0050(5)
C11 0.0165(6) 0.0219(6) 0.0179(6) -0.0022(5) -0.0045(4) 0.0066(5)
C4 0.0282(7) 0.0378(8) 0.0166(6) -0.0025(5) 0.0069(5) 0.0147(6)
C13 0.0136(5) 0.0166(5) 0.0202(6) 0.0079(4) 0.0054(4) 0.0015(4)
C26 0.0160(6) 0.0244(7) 0.0464(9) 0.0135(6) 0.0084(6) -0.0007(5)
C5 0.0264(7) 0.0359(7) 0.0161(6) 0.0071(5) 0.0103(5) 0.0076(6)
C27 0.0151(6) 0.0316(7) 0.0199(6) 0.0083(5) 0.0070(5) 0.0062(5)
C15 0.0189(6) 0.0142(5) 0.0301(7) 0.0047(5) 0.0049(5) 0.0010(4)
C8 0.0117(5) 0.0148(5) 0.0130(5) 0.0007(4) 0.0010(4) 0.0038(4)
C10 0.0106(5) 0.0239(6) 0.0248(6) -0.0019(5) -0.0006(5) 0.0026(4)
C9 0.0130(5) 0.0214(6) 0.0192(6) 0.0013(4) 0.0037(4) 0.0024(4)

loop_
_atom_type_symbol
_atom_type_description
_atom_type_scat_dispersion_real
_atom_type_scat_dispersion_imag
_atom_type_scat_source
C C 0.0033 0.0016 'International Tables Vol C Tables 4.2.6.8 and 6.1.1.4'
H H 0.0000 0.0000 'International Tables Vol C Tables 4.2.6.8 and 6.1.1.4'
Br Br -0.2901 2.4595 'International Tables Vol C Tables 4.2.6.8 and 6.1.1.4'
Co Co 0.3494 0.9721 'International Tables Vol C Tables 4.2.6.8 and 6.1.1.4'
P P 0.1023 0.0942 'International Tables Vol C Tables 4.2.6.8 and 6.1.1.4'

loop_
_geom_angle_atom_site_label_1
_geom_angle_atom_site_label_2
_geom_angle_atom_site_label_3
_geom_angle
P1 Co1 Br1 130.195(10)
P1 Co1 P3 87.194(11)
P1 Co1 P2 86.709(12)
P3 Co1 Br1 111.212(10)
P2 Co1 Br1 118.799(10)
P2 Co1 P3 118.409(12)
C1 P1 Co1 125.47(4)
C1 P1 C7 102.28(5)
C19 P1 Co1 108.53(4)
C19 P1 C1 103.14(5)
C19 P1 C7 106.03(5)
C7 P1 Co1 109.81(4)
C28 P3 Co1 129.85(4)
C28 P3 C25 101.04(5)
C20 P3 Co1 106.86(4)
C20 P3 C28 105.12(5)
C20 P3 C25 103.34(5)
C25 P3 Co1 107.83(4)
C16 P2 Co1 121.38(4)
C13 P2 Co1 114.85(4)
C13 P2 C16 105.27(5)
C8 P2 Co1 107.55(4)
C8 P2 C16 102.84(5)
C8 P2 C13 102.80(5)
C20 C21 H21 119.7
C22 C21 H21 119.7
C22 C21 C20 120.57(11)
P3 C28 H28 108.2
C29 C28 P3 112.75(8)
C29 C28 H28 108.2
C29 C28 C30 110.82(10)
C30 C28 P3 108.48(9)
C30 C28 H28 108.2
C21 C20 P3 123.63(9)
C21 C20 C19 119.14(10)
C19 C20 P3 117.22(8)
C1 C2 H2 119.5
C3 C2 H2 119.5
C3 C2 C1 120.97(11)
C2 C1 P1 116.85(9)
C6 C1 P1 124.34(9)
C6 C1 C2 118.32(10)
C20 C19 P1 116.84(8)
C24 C19 P1 123.38(9)
C24 C19 C20 119.77(10)
C28 C29 H29A 109.5
C28 C29 H29B 109.5
C28 C29 H29C 109.5
H29A C29 H29B 109.5
H29A C29 H29C 109.5
H29B C29 H29C 109.5
C19 C24 H24 119.8
C23 C24 C19 120.39(11)
C23 C24 H24 119.8
C21 C22 H22 119.9
C23 C22 C21 120.20(11)
C23 C22 H22 119.9
C12 C7 P1 123.96(9)
C12 C7 C8 119.76(10)
C8 C7 P1 116.23(8)
P3 C25 H25 106.7
C26 C25 P3 115.91(9)
C26 C25 H25 106.7
C27 C25 P3 110.65(8)
C27 C25 H25 106.7
C27 C25 C26 109.67(10)
C24 C23 H23 120.1
C22 C23 C24 119.90(11)
C22 C23 H23 120.1
C1 C6 H6 119.7
C5 C6 C1 120.61(11)
C5 C6 H6 119.7
C7 C12 H12 119.8
C11 C12 C7 120.45(11)
C11 C12 H12 119.8
C2 C3 H3 120.0
C2 C3 C4 119.99(12)
C4 C3 H3 120.0
P2 C16 H16 106.8
C17 C16 P2 108.86(8)
C17 C16 H16 106.8
C18 C16 P2 116.94(8)
C18 C16 H16 106.8
C18 C16 C17 110.22(9)
C28 C30 H30A 109.5
C28 C30 H30B 109.5
C28 C30 H30C 109.5
H30A C30 H30B 109.5
H30A C30 H30C 109.5
H30B C30 H30C 109.5
C16 C17 H17A 109.5
C16 C17 H17B 109.5
C16 C17 H17C 109.5
H17A C17 H17B 109.5
H17A C17 H17C 109.5
H17B C17 H17C 109.5
H14A C14 H14B 109.5
H14A C14 H14C 109.5
H14B C14 H14C 109.5
C13 C14 H14A 109.5
C13 C14 H14B 109.5
C13 C14 H14C 109.5
C16 C18 H18A 109.5
C16 C18 H18B 109.5
C16 C18 H18C 109.5
H18A C18 H18B 109.5
H18A C18 H18C 109.5
H18B C18 H18C 109.5
C12 C11 H11 120.1
C12 C11 C10 119.84(11)
C10 C11 H11 120.1
C3 C4 H4 120.1
C5 C4 C3 119.72(11)
C5 C4 H4 120.1
P2 C13 H13 109.0
C14 C13 P2 109.62(8)
C14 C13 H13 109.0
C15 C13 P2 109.53(8)
C15 C13 C14 110.52(10)
C15 C13 H13 109.0
C25 C26 H26A 109.5
C25 C26 H26B 109.5
C25 C26 H26C 109.5
H26A C26 H26B 109.5
H26A C26 H26C 109.5
H26B C26 H26C 109.5
C6 C5 H5 119.8
C4 C5 C6 120.38(12)
C4 C5 H5 119.8
C25 C27 H27A 109.5
C25 C27 H27B 109.5
C25 C27 H27C 109.5
H27A C27 H27B 109.5
H27A C27 H27C 109.5
H27B C27 H27C 109.5
C13 C15 H15A 109.5
C13 C15 H15B 109.5
C13 C15 H15C 109.5
H15A C15 H15B 109.5
H15A C15 H15C 109.5
H15B C15 H15C 109.5
C7 C8 P2 116.88(8)
C9 C8 P2 123.96(9)
C9 C8 C7 119.14(10)
C11 C10 H10 119.9
C9 C10 C11 120.21(11)
C9 C10 H10 119.9
C8 C9 H9 119.7
C10 C9 C8 120.59(11)
C10 C9 H9 119.7

loop_
_geom_bond_atom_site_label_1
_geom_bond_atom_site_label_2
_geom_bond_distance
Br1 Co1 2.35040(19)
Co1 P1 2.1957(3)
Co1 P3 2.2646(3)
Co1 P2 2.2484(3)
P1 C1 1.8346(11)
P1 C19 1.8329(11)
P1 C7 1.8356(11)
P3 C28 1.8579(12)
P3 C20 1.8344(11)
P3 C25 1.8668(12)
P2 C16 1.8634(11)
P2 C13 1.8530(12)
P2 C8 1.8414(11)
C21 H21 0.9500
C21 C20 1.3974(15)
C21 C22 1.3887(16)
C28 H28 1.0000
C28 C29 1.5276(17)
C28 C30 1.5334(17)
C20 C19 1.4076(15)
C2 H2 0.9500
C2 C1 1.4003(16)
C2 C3 1.3874(17)
C1 C6 1.3942(16)
C19 C24 1.3944(15)
C29 H29A 0.9800
C29 H29B 0.9800
C29 H29C 0.9800
C24 H24 0.9500
C24 C23 1.3920(16)
C22 H22 0.9500
C22 C23 1.3884(17)
C7 C12 1.4001(15)
C7 C8 1.4043(16)
C25 H25 1.0000
C25 C26 1.5277(17)
C25 C27 1.5266(17)
C23 H23 0.9500
C6 H6 0.9500
C6 C5 1.3933(17)
C12 H12 0.9500
C12 C11 1.3887(17)
C3 H3 0.9500
C3 C4 1.389(2)
C16 H16 1.0000
C16 C17 1.5320(16)
C16 C18 1.5300(16)
C30 H30A 0.9800
C30 H30B 0.9800
C30 H30C 0.9800
C17 H17A 0.9800
C17 H17B 0.9800
C17 H17C 0.9800
C14 H14A 0.9800
C14 H14B 0.9800
C14 H14C 0.9800
C14 C13 1.5319(17)
C18 H18A 0.9800
C18 H18B 0.9800
C18 H18C 0.9800
C11 H11 0.9500
C11 C10 1.3910(19)
C4 H4 0.9500
C4 C5 1.382(2)
C13 H13 1.0000
C13 C15 1.5298(16)
C26 H26A 0.9800
C26 H26B 0.9800
C26 H26C 0.9800
C5 H5 0.9500
C27 H27A 0.9800
C27 H27B 0.9800
C27 H27C 0.9800
C15 H15A 0.9800
C15 H15B 0.9800
C15 H15C 0.9800
C8 C9 1.3995(16)
C10 H10 0.9500
C10 C9 1.3890(17)
C9 H9 0.9500
